data_1502150
loop_
_publ_author_name
'Zhou, Ling'
'Zhou, Jing'
'Tan, Chong Kiat'
'Chen, Jie'
'Yeung, Ying-Yeung'

_publ_section_title
;
 N-bromosuccinimide initiated one-pot synthesis of imidazoline.
;
_journal_issue 9
_journal_name_full 'Organic letters'
_journal_page_first 2448
_journal_page_last 2451
_journal_paper_doi 10.1021/ol2006902
_journal_volume 13
_journal_year 2011
_chemical_formula_sum 'C22 H19 N3 O4 S'
_chemical_formula_weight 421.46
_chemical_name_systematic
; 
 ? 
;
_space_group_IT_number 14
_symmetry_cell_setting monoclinic
_symmetry_space_group_name_Hall '-P 2ybc'
_symmetry_space_group_name_H-M 'P 1 21/c 1'
_atom_sites_solution_hydrogens geom
_atom_sites_solution_primary direct
_atom_sites_solution_secondary difmap
_audit_creation_method SHELXL-97
_cell_angle_alpha 90.00
_cell_angle_beta 101.0810(10)
_cell_angle_gamma 90.00
_cell_formula_units_Z 4
_cell_length_a 9.2012(5)
_cell_length_b 10.9019(6)
_cell_length_c 20.4358(11)
_cell_measurement_reflns_used 5399
_cell_measurement_temperature 223(2)
_cell_measurement_theta_max 27.29
_cell_measurement_theta_min 2.76
_cell_volume 2011.71(19)
_computing_cell_refinement 'Bruker SMART'
_computing_data_collection 'Bruker SMART'
_computing_data_reduction 'Bruker SAINT'
_computing_molecular_graphics 'Bruker SHELXTL'
_computing_publication_material 'Bruker SHELXTL'
_computing_structure_refinement 'SHELXL-97 (Sheldrick, 1997)'
_computing_structure_solution 'SHELXS-97 (Sheldrick, 1990)'
_diffrn_ambient_temperature 223(2)
_diffrn_measured_fraction_theta_full 0.999
_diffrn_measured_fraction_theta_max 0.999
_diffrn_measurement_device_type 'CCD area detector'
_diffrn_measurement_method 'phi and omega scans'
_diffrn_radiation_monochromator graphite
_diffrn_radiation_source 'fine-focus sealed tube'
_diffrn_radiation_type MoK\a
_diffrn_radiation_wavelength 0.71073
_diffrn_reflns_av_R_equivalents 0.0284
_diffrn_reflns_av_sigmaI/netI 0.0196
_diffrn_reflns_limit_h_max 11
_diffrn_reflns_limit_h_min -11
_diffrn_reflns_limit_k_max 14
_diffrn_reflns_limit_k_min -14
_diffrn_reflns_limit_l_max 26
_diffrn_reflns_limit_l_min -26
_diffrn_reflns_number 25408
_diffrn_reflns_theta_full 27.50
_diffrn_reflns_theta_max 27.50
_diffrn_reflns_theta_min 2.03
_exptl_absorpt_coefficient_mu 0.196
_exptl_absorpt_correction_T_max 0.9328
_exptl_absorpt_correction_T_min 0.8915
_exptl_absorpt_correction_type multi-scan
_exptl_absorpt_process_details 'Sadabs, (Sheldrick 2001)'
_exptl_crystal_colour COLOURLESS
_exptl_crystal_density_diffrn 1.392
_exptl_crystal_density_meas ?
_exptl_crystal_density_method 'not measured'
_exptl_crystal_description BLOCK
_exptl_crystal_F_000 880
_exptl_crystal_size_max 0.60
_exptl_crystal_size_mid 0.46
_exptl_crystal_size_min 0.36
_refine_diff_density_max 0.244
_refine_diff_density_min -0.326
_refine_diff_density_rms 0.055
_refine_ls_extinction_method none
_refine_ls_goodness_of_fit_ref 1.024
_refine_ls_hydrogen_treatment constr
_refine_ls_matrix_type full
_refine_ls_number_parameters 272
_refine_ls_number_reflns 4606
_refine_ls_number_restraints 0
_refine_ls_restrained_S_all 1.024
_refine_ls_R_factor_all 0.0459
_refine_ls_R_factor_gt 0.0414
_refine_ls_shift/su_max 0.000
_refine_ls_shift/su_mean 0.000
_refine_ls_structure_factor_coef Fsqd
_refine_ls_weighting_details 'calc w=1/[\s^2^(Fo^2^)+(0.0590P)^2^+0.7075P] where P=(Fo^2^+2Fc^2^)/3'
_refine_ls_weighting_scheme calc
_refine_ls_wR_factor_gt 0.1090
_refine_ls_wR_factor_ref 0.1126
_reflns_number_gt 4093
_reflns_number_total 4606
_reflns_threshold_expression >2sigma(I)
_cod_data_source_file ol2006902_si_002.cif
_cod_data_source_block a044
_cod_depositor_comments
;
The following automatic conversions were performed:

'_symmetry_cell_setting' value 'Monoclinic' changed to 'monoclinic'
according to /home/saulius/struct/CIF-dictionaries/cif_core.dic
dictionary named 'cif_core.dic' version 2.4.1 from
2010-06-29.

'_exptl_absorpt_correction_type' value 'Multi-scan'
changed to 'multi-scan' according to
/home/saulius/struct/CIF-dictionaries/cif_core.dic dictionary named
'cif_core.dic' version 2.4.1 from 2010-06-29.

Automatic conversion script
Id: cif_fix_values 1715 2011-07-08 13:25:40Z adriana 

The following automatic conversions were performed:

'_exptl_crystal_density_meas' value 'Not Measured' was changed to '?'
- the value is perceived as not measured.

Automatic conversion script
Id: cif_fix_values 3008 2015-01-20 13:52:24Z robertas 
;
_cod_original_sg_symbol_H-M P2(1)/c
_cod_database_code 1502150

loop_
_symmetry_equiv_pos_as_xyz
'x, y, z'
'-x, y+1/2, -z+1/2'
'-x, -y, -z'
'x, -y-1/2, z-1/2'

loop_
_atom_site_label
_atom_site_type_symbol
_atom_site_fract_x
_atom_site_fract_y
_atom_site_fract_z
_atom_site_U_iso_or_equiv
_atom_site_adp_type
_atom_site_occupancy
_atom_site_symmetry_multiplicity
_atom_site_calc_flag
_atom_site_refinement_flags
S1 S 0.27760(5) 0.60537(3) 0.449076(17) 0.03876(12) Uani 1 1 d .
O1 O 0.41613(14) 0.66214(11) 0.47498(6) 0.0529(3) Uani 1 1 d .
O2 O 0.19445(16) 0.54657(11) 0.49210(5) 0.0531(3) Uani 1 1 d .
O3 O 0.32784(17) 0.14491(12) 0.24363(7) 0.0640(4) Uani 1 1 d .
O4 O 0.42436(19) 0.28877(15) 0.19323(8) 0.0774(5) Uani 1 1 d .
N1 N 0.17201(14) 0.71352(10) 0.40832(6) 0.0347(3) Uani 1 1 d .
N2 N -0.02400(14) 0.77430(12) 0.33003(6) 0.0402(3) Uani 1 1 d .
N3 N 0.36670(17) 0.25083(14) 0.23843(8) 0.0530(4) Uani 1 1 d .
C1 C 0.01791(17) 0.70757(13) 0.38119(7) 0.0373(3) Uani 1 1 d .
C2 C 0.23647(16) 0.81134(12) 0.37181(7) 0.0320(3) Uani 1 1 d .
H2 H 0.3266 0.7812 0.3572 0.038 Uiso 1 1 calc R
C3 C 0.10809(16) 0.82974(13) 0.31069(7) 0.0341(3) Uani 1 1 d .
H3A H 0.0906 0.9187 0.3035 0.041 Uiso 1 1 calc R
C4 C -0.0856(2) 0.63439(17) 0.41368(9) 0.0502(4) Uani 1 1 d .
H4A H -0.1868 0.6508 0.3917 0.075 Uiso 1 1 calc R
H4B H -0.0727 0.6571 0.4603 0.075 Uiso 1 1 calc R
H4C H -0.0644 0.5477 0.4101 0.075 Uiso 1 1 calc R
C5 C 0.27016(15) 0.92593(12) 0.41336(7) 0.0319(3) Uani 1 1 d .
C6 C 0.18579(18) 0.95969(15) 0.45994(9) 0.0457(4) Uani 1 1 d .
H6 H 0.1087 0.9084 0.4677 0.055 Uiso 1 1 calc R
C7 C 0.2144(2) 1.06877(16) 0.49519(10) 0.0514(4) Uani 1 1 d .
H7 H 0.1564 1.0909 0.5265 0.062 Uiso 1 1 calc R
C8 C 0.32707(18) 1.14461(14) 0.48459(9) 0.0448(4) Uani 1 1 d .
H8 H 0.3455 1.2188 0.5081 0.054 Uiso 1 1 calc R
C9 C 0.41254(18) 1.11106(14) 0.43927(8) 0.0442(4) Uani 1 1 d .
H9 H 0.4906 1.1621 0.4324 0.053 Uiso 1 1 calc R
C10 C 0.38458(17) 1.00247(14) 0.40361(7) 0.0386(3) Uani 1 1 d .
H10 H 0.4436 0.9806 0.3726 0.046 Uiso 1 1 calc R
C11 C 0.13893(15) 0.77334(13) 0.24696(7) 0.0340(3) Uani 1 1 d .
C12 C 0.18880(19) 0.84735(16) 0.20080(8) 0.0453(4) Uani 1 1 d .
H12 H 0.1986 0.9323 0.2084 0.054 Uiso 1 1 calc R
C13 C 0.2243(2) 0.7976(2) 0.14358(8) 0.0575(5) Uani 1 1 d .
H13 H 0.2578 0.8488 0.1125 0.069 Uiso 1 1 calc R
C14 C 0.2108(2) 0.6733(2) 0.13200(8) 0.0577(5) Uani 1 1 d .
H14 H 0.2365 0.6395 0.0935 0.069 Uiso 1 1 calc R
C15 C 0.1592(2) 0.59794(17) 0.17731(9) 0.0514(4) Uani 1 1 d .
H15 H 0.1486 0.5132 0.1693 0.062 Uiso 1 1 calc R
C16 C 0.12339(18) 0.64832(15) 0.23433(8) 0.0416(3) Uani 1 1 d .
H16 H 0.0881 0.5973 0.2649 0.050 Uiso 1 1 calc R
C17 C 0.30549(16) 0.49849(12) 0.38781(7) 0.0349(3) Uani 1 1 d .
C18 C 0.41503(18) 0.52110(14) 0.35101(8) 0.0436(4) Uani 1 1 d .
H18 H 0.4767 0.5902 0.3603 0.052 Uiso 1 1 calc R
C19 C 0.43241(18) 0.44126(15) 0.30067(9) 0.0469(4) Uani 1 1 d .
H19 H 0.5031 0.4565 0.2740 0.056 Uiso 1 1 calc R
C20 C 0.34335(17) 0.33859(14) 0.29045(8) 0.0412(3) Uani 1 1 d .
C21 C 0.23614(17) 0.31299(14) 0.32700(8) 0.0411(3) Uani 1 1 d .
H21 H 0.1785 0.2414 0.3190 0.049 Uiso 1 1 calc R
C22 C 0.21519(17) 0.39552(13) 0.37601(8) 0.0385(3) Uani 1 1 d .
H22 H 0.1408 0.3820 0.4009 0.046 Uiso 1 1 calc R

loop_
_atom_site_aniso_label
_atom_site_aniso_U_11
_atom_site_aniso_U_22
_atom_site_aniso_U_33
_atom_site_aniso_U_23
_atom_site_aniso_U_13
_atom_site_aniso_U_12
S1 0.0574(2) 0.02837(19) 0.02878(18) 0.00122(12) 0.00388(15) -0.00925(15)
O1 0.0646(8) 0.0387(6) 0.0468(6) -0.0003(5) -0.0105(6) -0.0117(5)
O2 0.0892(9) 0.0406(6) 0.0321(5) 0.0047(5) 0.0176(6) -0.0128(6)
O3 0.0775(9) 0.0380(7) 0.0742(9) -0.0133(6) 0.0087(7) 0.0109(6)
O4 0.0880(11) 0.0737(10) 0.0837(10) -0.0208(8) 0.0497(9) -0.0013(8)
N1 0.0464(7) 0.0258(5) 0.0339(6) 0.0011(4) 0.0126(5) -0.0075(5)
N2 0.0408(7) 0.0449(7) 0.0375(6) -0.0006(5) 0.0144(5) -0.0063(5)
N3 0.0509(8) 0.0444(8) 0.0638(9) -0.0115(7) 0.0109(7) 0.0104(6)
C1 0.0447(8) 0.0343(7) 0.0365(7) -0.0068(6) 0.0167(6) -0.0090(6)
C2 0.0401(7) 0.0271(6) 0.0310(6) 0.0016(5) 0.0123(5) -0.0054(5)
C3 0.0387(7) 0.0323(7) 0.0327(7) 0.0018(5) 0.0102(5) -0.0035(5)
C4 0.0560(10) 0.0504(9) 0.0505(9) -0.0012(8) 0.0260(8) -0.0156(8)
C5 0.0377(7) 0.0268(6) 0.0309(6) 0.0020(5) 0.0061(5) -0.0032(5)
C6 0.0456(8) 0.0404(8) 0.0553(9) -0.0105(7) 0.0202(7) -0.0115(7)
C7 0.0515(9) 0.0447(9) 0.0621(10) -0.0167(8) 0.0214(8) -0.0040(7)
C8 0.0506(9) 0.0298(7) 0.0516(9) -0.0075(6) 0.0038(7) -0.0032(6)
C9 0.0469(9) 0.0340(8) 0.0511(9) 0.0007(6) 0.0077(7) -0.0128(6)
C10 0.0439(8) 0.0359(7) 0.0375(7) 0.0009(6) 0.0119(6) -0.0078(6)
C11 0.0357(7) 0.0379(7) 0.0285(6) 0.0014(5) 0.0062(5) -0.0048(6)
C12 0.0571(10) 0.0445(9) 0.0358(7) 0.0039(6) 0.0128(7) -0.0120(7)
C13 0.0705(12) 0.0709(12) 0.0358(8) 0.0038(8) 0.0215(8) -0.0169(10)
C14 0.0644(11) 0.0760(13) 0.0358(8) -0.0141(8) 0.0176(8) -0.0082(10)
C15 0.0612(11) 0.0479(9) 0.0460(9) -0.0108(7) 0.0128(8) -0.0046(8)
C16 0.0522(9) 0.0379(8) 0.0361(7) 0.0005(6) 0.0119(6) -0.0060(7)
C17 0.0415(7) 0.0259(6) 0.0353(7) 0.0027(5) 0.0023(6) -0.0027(5)
C18 0.0417(8) 0.0319(7) 0.0577(9) -0.0004(7) 0.0110(7) -0.0072(6)
C19 0.0434(8) 0.0400(8) 0.0611(10) -0.0001(7) 0.0198(7) 0.0007(7)
C20 0.0410(8) 0.0334(7) 0.0484(8) -0.0040(6) 0.0065(6) 0.0063(6)
C21 0.0415(8) 0.0290(7) 0.0505(8) -0.0032(6) 0.0033(6) -0.0041(6)
C22 0.0426(8) 0.0302(7) 0.0430(8) 0.0017(6) 0.0091(6) -0.0049(6)

loop_
_atom_type_symbol
_atom_type_description
_atom_type_scat_dispersion_real
_atom_type_scat_dispersion_imag
_atom_type_scat_source
C C 0.0033 0.0016 'International Tables Vol C Tables 4.2.6.8 and 6.1.1.4'
H H 0.0000 0.0000 'International Tables Vol C Tables 4.2.6.8 and 6.1.1.4'
N N 0.0061 0.0033 'International Tables Vol C Tables 4.2.6.8 and 6.1.1.4'
O O 0.0106 0.0060 'International Tables Vol C Tables 4.2.6.8 and 6.1.1.4'
S S 0.1246 0.1234 'International Tables Vol C Tables 4.2.6.8 and 6.1.1.4'

loop_
_geom_angle_atom_site_label_1
_geom_angle_atom_site_label_2
_geom_angle_atom_site_label_3
_geom_angle
O2 S1 O1 120.98(8)
O2 S1 N1 107.43(7)
O1 S1 N1 105.99(7)
O2 S1 C17 108.02(7)
O1 S1 C17 107.99(8)
N1 S1 C17 105.41(6)
C1 N1 C2 107.51(11)
C1 N1 S1 127.70(10)
C2 N1 S1 120.85(10)
C1 N2 C3 108.60(13)
O3 N3 O4 124.29(16)
O3 N3 C20 117.72(16)
O4 N3 C20 117.99(15)
N2 C1 N1 114.64(13)
N2 C1 C4 123.59(15)
N1 C1 C4 121.66(14)
N1 C2 C5 111.69(11)
N1 C2 C3 100.39(11)
C5 C2 C3 112.75(11)
N2 C3 C11 111.31(11)
N2 C3 C2 105.59(11)
C11 C3 C2 113.47(12)
C10 C5 C6 118.60(13)
C10 C5 C2 119.77(12)
C6 C5 C2 121.59(12)
C5 C6 C7 120.48(15)
C8 C7 C6 120.43(16)
C9 C8 C7 119.49(15)
C8 C9 C10 120.56(14)
C5 C10 C9 120.44(14)
C12 C11 C16 118.73(14)
C12 C11 C3 119.36(13)
C16 C11 C3 121.88(12)
C13 C12 C11 120.68(16)
C14 C13 C12 120.17(16)
C13 C14 C15 119.93(16)
C16 C15 C14 119.61(16)
C15 C16 C11 120.87(15)
C22 C17 C18 121.38(14)
C22 C17 S1 119.52(12)
C18 C17 S1 119.07(11)
C19 C18 C17 119.42(14)
C20 C19 C18 118.30(15)
C21 C20 C19 123.35(15)
C21 C20 N3 118.58(14)
C19 C20 N3 118.06(15)
C20 C21 C22 118.31(14)
C21 C22 C17 119.19(14)

loop_
_geom_bond_atom_site_label_1
_geom_bond_atom_site_label_2
_geom_bond_distance
S1 O2 1.4240(12)
S1 O1 1.4243(12)
S1 N1 1.6482(13)
S1 C17 1.7649(15)
O3 N3 1.219(2)
O4 N3 1.222(2)
N1 C1 1.421(2)
N1 C2 1.4886(16)
N2 C1 1.271(2)
N2 C3 1.4776(18)
N3 C20 1.476(2)
C1 C4 1.492(2)
C2 C5 1.5088(18)
C2 C3 1.558(2)
C3 C11 1.5154(19)
C5 C10 1.3875(19)
C5 C6 1.389(2)
C6 C7 1.389(2)
C7 C8 1.375(2)
C8 C9 1.375(2)
C9 C10 1.388(2)
C11 C12 1.385(2)
C11 C16 1.389(2)
C12 C13 1.384(2)
C13 C14 1.377(3)
C14 C15 1.388(3)
C15 C16 1.384(2)
C17 C22 1.3898(19)
C17 C18 1.391(2)
C18 C19 1.380(2)
C19 C20 1.379(2)
C20 C21 1.375(2)
C21 C22 1.387(2)
